data_4125675
loop_
_publ_author_name
'Chen, Zhijie'
'Weseli\'nski, \/Lukasz J'
'Adil, Karim'
'Belmabkhout, Youssef'
'Shkurenko, Aleksander'
'Jiang, Hao'
'Bhatt, Prashant M.'
'Guillerm, Vincent'
'Dauzon, Emilie'
'Xue, Dong-Xu'
'O'Keeffe, Michael'
'Eddaoudi, Mohamed'

_publ_section_title
;
 Applying the Power of Reticular Chemistry to Finding the Missing alb-MOF
 Platform Based on the (6,12)-Coordinated Edge-Transitive Net.
;
_journal_issue 8
_journal_name_full 'Journal of the American Chemical Society'
_journal_page_first 3265
_journal_page_last 3274
_journal_paper_doi 10.1021/jacs.7b00219
_journal_volume 139
_journal_year 2017
_chemical_formula_moiety '5(C2 H8 N+), (C144 H108 Cl3 Fe3 N12 O47 Y9 5-)'
_chemical_formula_sum 'C154 H148 Cl3 Fe3 N17 O47 Y9'
_chemical_formula_weight 4062.98
_space_group_crystal_system hexagonal
_space_group_IT_number 191
_space_group_name_Hall '-P 6 2'
_space_group_name_H-M_alt 'P 6/m m m'
_symmetry_space_group_name_Hall '-P 6 2'
_symmetry_space_group_name_H-M 'P 6/m m m'
_atom_sites_solution_hydrogens geom
_atom_sites_solution_primary direct
_atom_sites_solution_secondary difmap
_audit_creation_method SHELXL-2014/7
_cell_angle_alpha 90
_cell_angle_beta 90
_cell_angle_gamma 120
_cell_formula_units_Z 1
_cell_length_a 23.041(2)
_cell_length_b 23.041(2)
_cell_length_c 17.576(2)
_cell_measurement_reflns_used 9961
_cell_measurement_temperature 100.0(1)
_cell_measurement_theta_max 66.45
_cell_measurement_theta_min 3.35
_cell_volume 8080.8(14)
_computing_cell_refinement 'SAINT v8.34A (Bruker, 2013)'
_computing_data_collection 'Bruker APEX2 v2009.3-0 (Bruker AXS Inc., 2009)'
_computing_data_reduction 'SAINT v8.34A (Bruker, 2013)'
_computing_molecular_graphics 'DIAMOND (Crystal Impact GbR, 2009'
_computing_publication_material 'PublCIF. Westrip, S. P. (2010). J. Appl. Cryst. 43, 920-925.'
_computing_structure_refinement 'SHELXL-2014/7 (Sheldrick, 2014)'
_computing_structure_solution 'ShelXS (Sheldrick, 2008)'
_diffrn_ambient_temperature 100.0(1)
_diffrn_detector_area_resol_mean 8.3
_diffrn_measured_fraction_theta_full 0.993
_diffrn_measured_fraction_theta_max 0.993
_diffrn_measurement_device_type 'Bruker X8 PROSPECTOR APEX2 CCD'
_diffrn_measurement_method '\f and \w scans'
_diffrn_radiation_monochromator mirrors
_diffrn_radiation_type CuK\a
_diffrn_radiation_wavelength 1.54178
_diffrn_reflns_av_R_equivalents 0.0416
_diffrn_reflns_av_unetI/netI 0.0199
_diffrn_reflns_Laue_measured_fraction_full 0.993
_diffrn_reflns_Laue_measured_fraction_max 0.993
_diffrn_reflns_limit_h_max 26
_diffrn_reflns_limit_h_min -27
_diffrn_reflns_limit_k_max 26
_diffrn_reflns_limit_k_min -26
_diffrn_reflns_limit_l_max 17
_diffrn_reflns_limit_l_min -20
_diffrn_reflns_number 29926
_diffrn_reflns_point_group_measured_fraction_full 0.993
_diffrn_reflns_point_group_measured_fraction_max 0.993
_diffrn_reflns_theta_full 66.675
_diffrn_reflns_theta_max 66.675
_diffrn_reflns_theta_min 2.214
_diffrn_source 'Incoatec I\ms'
_exptl_absorpt_coefficient_mu 3.695
_exptl_absorpt_correction_T_max 0.1009
_exptl_absorpt_correction_T_min 0.0196
_exptl_absorpt_correction_type multi-scan
_exptl_absorpt_process_details
;
SADABS-2014/5 (Bruker,2014/5) was used for absorption correction.
wR2(int) was 0.0684 before and 0.0467 after correction.
The Ratio of minimum to maximum transmission is 0.1943.
The \l/2 correction factor is 0.00150.
;
_exptl_crystal_colour brown
_exptl_crystal_density_diffrn 0.835
_exptl_crystal_description 'hexagonal prism'
_exptl_crystal_F_000 2047
_exptl_crystal_size_max 0.067
_exptl_crystal_size_mid 0.055
_exptl_crystal_size_min 0.025
_refine_diff_density_max 1.107
_refine_diff_density_min -1.748
_refine_diff_density_rms 0.101
_refine_ls_extinction_method none
_refine_ls_goodness_of_fit_ref 1.026
_refine_ls_hydrogen_treatment constr
_refine_ls_matrix_type full
_refine_ls_number_parameters 164
_refine_ls_number_reflns 2780
_refine_ls_number_restraints 80
_refine_ls_restrained_S_all 1.019
_refine_ls_R_factor_all 0.0833
_refine_ls_R_factor_gt 0.0818
_refine_ls_shift/su_max 0.000
_refine_ls_shift/su_mean 0.000
_refine_ls_structure_factor_coef Fsqd
_refine_ls_weighting_details 'w=1/[\s^2^(Fo^2^)+(0.1552P)^2^+10.3996P] where P=(Fo^2^+2Fc^2^)/3'
_refine_ls_weighting_scheme calc
_refine_ls_wR_factor_gt 0.2374
_refine_ls_wR_factor_ref 0.2388
_reflns_Friedel_coverage 0.000
_reflns_number_gt 2656
_reflns_number_total 2780
_reflns_threshold_expression 'I > 2\s(I)'
_cod_data_source_file ja7b00219_si_003.cif
_cod_data_source_block shelx
_cod_original_cell_volume 8081(1)
_cod_database_code 4125675
_shelx_shelxl_version_number 2014/7
_shelx_space_group_comment
;
The symmetry employed for this shelxl refinement is uniquely defined
by the following loop, which should always be used as a source of
symmetry information in preference to the above space-group names.
They are only intended as comments.
;
_shelx_estimated_absorpt_t_min 0.790
_shelx_estimated_absorpt_t_max 0.913
_platon_squeeze_void_probe_radius 1.20

loop_
_space_group_symop_operation_xyz
'x, y, z'
'x-y, x, z'
'-y, x-y, z'
'-x, -y, z'
'-x+y, -x, z'
'y, -x+y, z'
'x-y, -y, -z'
'-x, -x+y, -z'
'y, x, -z'
'-y, -x, -z'
'-x+y, y, -z'
'x, x-y, -z'
'-x, -y, -z'
'-x+y, -x, -z'
'y, -x+y, -z'
'x, y, -z'
'x-y, x, -z'
'-y, x-y, -z'
'-x+y, y, z'
'x, x-y, z'
'-y, -x, z'
'y, x, z'
'x-y, -y, z'
'-x, -x+y, z'

loop_
_atom_site_label
_atom_site_type_symbol
_atom_site_fract_x
_atom_site_fract_y
_atom_site_fract_z
_atom_site_U_iso_or_equiv
_atom_site_adp_type
_atom_site_occupancy
_atom_site_site_symmetry_order
_atom_site_calc_flag
_atom_site_refinement_flags_posn
_atom_site_refinement_flags_adp
_atom_site_refinement_flags_occupancy
_atom_site_disorder_assembly
_atom_site_disorder_group
Y1 Y 0.05494(3) -0.05494(3) 0.11006(8) 0.0559(4) Uani 0.5 2 d S T P A .
Y2 Y 0.19963(6) 0.09981(3) 0.0000 0.0511(4) Uani 0.5 4 d S T P . .
O1 O 0.1584(4) -0.0384(3) 0.1386(4) 0.0854(19) Uani 0.5 1 d D . P A -1
O2 O 0.2410(3) 0.0537(3) 0.0862(4) 0.0776(17) Uani 0.5 1 d D . P A -1
C1 C 0.2173(4) 0.0071(6) 0.1329(5) 0.079(2) Uani 0.5 1 d D U P A -1
C2 C 0.2651(3) 0.0066(5) 0.1921(3) 0.0813(19) Uani 0.5 1 d G U P A -1
C3 C 0.2456(3) -0.0490(4) 0.2385(4) 0.093(3) Uani 0.5 1 d G U P A -1
H3 H 0.2024 -0.0873 0.2328 0.111 Uiso 0.5 1 calc R U P A -1
C4 C 0.2894(4) -0.0485(4) 0.2933(3) 0.101(3) Uani 0.5 1 d G U P A -1
H4 H 0.2761 -0.0865 0.3250 0.121 Uiso 0.5 1 calc R U P A -1
C5 C 0.3526(3) 0.0075(5) 0.3016(3) 0.090(2) Uani 0.5 1 d G U P A -1
C6 C 0.3721(3) 0.0631(4) 0.2553(4) 0.104(3) Uani 0.5 1 d G U P A -1
H6 H 0.4154 0.1015 0.2610 0.124 Uiso 0.5 1 calc R U P A -1
C7 C 0.3284(3) 0.0627(4) 0.2005(3) 0.098(3) Uani 0.5 1 d G U P A -1
H7 H 0.3417 0.1007 0.1688 0.118 Uiso 0.5 1 calc R U P A -1
C8 C 0.3239(8) 0.0119(13) 0.4614(5) 0.097(5) Uani 0.5 1 d . U P . .
H8 H 0.2917 0.0138 0.4293 0.116 Uiso 0.5 1 calc R U P A .
C9 C 0.3801(9) 0.0087(16) 0.4383(4) 0.093(4) Uani 0.5 1 d . U P A -1
C10 C 0.3991(5) 0.0096(8) 0.3601(4) 0.095(3) Uani 0.5 1 d . U P A -1
O3 O 0.0628(3) -0.0628(3) 0.1136(6) 0.0559(4) Uani 0.5 2 d DS T P . .
O4 O 0.11740(17) 0.0000 0.0000 0.0500(11) Uani 1 4 d S T P A .
O5 O 0.0000 0.0000 0.0766(3) 0.0334(14) Uani 1 12 d S T P A .
O6 O 0.0401(3) -0.0401(3) 0.2353(6) 0.142(6) Uani 0.5 2 d S T P A .
C11 C 0.4588(6) 0.0122(11) 0.3374(4) 0.092(4) Uani 0.5 1 d . U P A -1
C12 C 0.4787(6) 0.0151(10) 0.2600(5) 0.099(5) Uani 0.5 1 d . U P . .
H12 H 0.4551 0.0168 0.2165 0.118 Uiso 0.5 1 calc R U P A .
N1 N 0.4148(12) 0.007(2) 0.5000 0.089(6) Uani 0.5 2 d S T P . .
N2 N 0.5052(8) 0.0103(16) 0.3845(5) 0.104(7) Uani 0.5 2 d S T P . .
Fe1 Fe 0.5087(3) 0.0175(6) 0.5000 0.102(5) Uani 0.5 4 d S T P A .
O1W O 0.3236(8) 0.1618(4) 0.0000 0.134(7) Uani 0.5 4 d S T P A .
Cl1 Cl 0.5571(5) 0.1141(10) 0.5000 0.225(6) Uani 0.5 4 d S T P . .

loop_
_atom_site_aniso_label
_atom_site_aniso_U_11
_atom_site_aniso_U_22
_atom_site_aniso_U_33
_atom_site_aniso_U_23
_atom_site_aniso_U_13
_atom_site_aniso_U_12
Y1 0.0552(5) 0.0552(5) 0.0628(6) 0.0092(2) -0.0092(2) 0.0315(4)
Y2 0.0469(7) 0.0569(6) 0.0462(7) 0.000 0.000 0.0234(3)
O1 0.070(4) 0.081(4) 0.103(5) 0.002(4) -0.030(4) 0.037(3)
O2 0.063(3) 0.099(5) 0.067(3) 0.010(3) -0.016(3) 0.037(3)
C1 0.076(7) 0.115(6) 0.073(4) 0.000(8) -0.009(5) 0.069(7)
C2 0.080(5) 0.120(5) 0.071(3) 0.009(6) -0.008(4) 0.070(5)
C3 0.083(5) 0.137(6) 0.080(5) 0.013(5) -0.012(4) 0.071(5)
C4 0.096(5) 0.147(7) 0.076(5) 0.013(5) -0.004(5) 0.074(5)
C5 0.079(5) 0.157(6) 0.061(3) 0.006(5) -0.005(3) 0.080(5)
C6 0.081(5) 0.160(7) 0.070(5) 0.003(5) -0.019(4) 0.060(5)
C7 0.081(5) 0.144(7) 0.080(5) 0.011(5) -0.014(4) 0.065(5)
C8 0.081(6) 0.165(14) 0.079(4) 0.006(7) 0.003(5) 0.088(9)
C9 0.079(6) 0.164(12) 0.067(3) 0.005(7) 0.003(4) 0.085(7)
C10 0.083(5) 0.168(9) 0.060(3) 0.005(6) -0.002(3) 0.082(6)
O3 0.0552(5) 0.0552(5) 0.0628(6) 0.0092(2) -0.0092(2) 0.0315(4)
O4 0.0361(14) 0.064(3) 0.059(3) 0.000 0.000 0.0322(14)
O5 0.043(2) 0.043(2) 0.013(3) 0.000 0.000 0.0217(11)
O6 0.226(13) 0.226(13) 0.064(5) -0.002(3) 0.002(3) 0.179(13)
C11 0.084(5) 0.169(11) 0.055(3) 0.005(6) -0.002(4) 0.088(7)
C12 0.087(6) 0.176(14) 0.056(3) 0.004(6) -0.003(4) 0.083(8)
N1 0.076(13) 0.168(17) 0.055(4) 0.000 0.000 0.085(15)
N2 0.093(6) 0.21(2) 0.053(4) -0.007(13) -0.004(6) 0.103(11)
Fe1 0.084(3) 0.221(14) 0.0478(11) 0.000 0.000 0.110(7)
O1W 0.062(9) 0.177(17) 0.125(14) 0.000 0.000 0.031(4)
Cl1 0.207(9) 0.30(2) 0.198(12) 0.000 0.000 0.151(10)

loop_
_atom_type_symbol
_atom_type_description
_atom_type_scat_dispersion_real
_atom_type_scat_dispersion_imag
_atom_type_scat_source
C C 0.0181 0.0091 'International Tables Vol C Tables 4.2.6.8 and 6.1.1.4'
H H 0.0000 0.0000 'International Tables Vol C Tables 4.2.6.8 and 6.1.1.4'
N N 0.0311 0.0180 'International Tables Vol C Tables 4.2.6.8 and 6.1.1.4'
O O 0.0492 0.0322 'International Tables Vol C Tables 4.2.6.8 and 6.1.1.4'
Fe Fe -1.1336 3.1974 'International Tables Vol C Tables 4.2.6.8 and 6.1.1.4'
Y Y -0.2670 2.0244 'International Tables Vol C Tables 4.2.6.8 and 6.1.1.4'
Cl Cl 0.3639 0.7018 'International Tables Vol C Tables 4.2.6.8 and 6.1.1.4'

loop_
_geom_angle_atom_site_label_1
_geom_angle_atom_site_label_2
_geom_angle_atom_site_label_3
_geom_angle
_geom_angle_site_symmetry_1
_geom_angle_site_symmetry_3
Y1 Y1 O5 61.12(2) 24 .
Y1 Y1 O1 155.22(18) 24 .
O5 Y1 O1 142.54(17) . .
Y1 Y1 O6 82.54(16) 24 .
O5 Y1 O6 90.0(3) . .
O1 Y1 O6 89.2(3) . .
Y1 Y1 O3 126.6(2) 24 2
O5 Y1 O3 67.9(3) . 2
O1 Y1 O3 74.9(3) . 2
O6 Y1 O3 82.6(3) . 2
Y1 Y1 O3 6.8(3) 24 6
O5 Y1 O3 67.9(3) . 6
O1 Y1 O3 148.7(3) . 6
O6 Y1 O3 82.6(3) . 6
O3 Y1 O3 133.2(5) 2 6
Y1 Y1 O4 62.39(3) 24 15
O5 Y1 O4 81.35(15) . 15
O1 Y1 O4 118.6(2) . 15
O6 Y1 O4 143.74(8) . 15
O3 Y1 O4 124.9(3) 2 15
O3 Y1 O4 61.4(3) 6 15
Y1 Y1 O4 121.80(8) 24 .
O5 Y1 O4 81.35(15) . .
O1 Y1 O4 77.5(2) . .
O6 Y1 O4 143.74(8) . .
O3 Y1 O4 61.4(3) 2 .
O3 Y1 O4 124.9(3) 6 .
O4 Y1 O4 69.76(8) 15 .
Y1 Y1 Y2 109.857(12) 24 23
O5 Y1 Y2 117.79(15) . 23
O1 Y1 Y2 69.1(2) . 23
O6 Y1 Y2 152.3(3) . 23
O3 Y1 Y2 106.8(2) 2 23
O3 Y1 Y2 106.8(2) 6 23
O4 Y1 Y2 49.96(6) 15 23
O4 Y1 Y2 49.96(6) . 23
Y1 Y1 Y2 109.857(12) 24 15
O5 Y1 Y2 117.79(15) . 15
O1 Y1 Y2 69.1(2) . 15
O6 Y1 Y2 152.3(3) . 15
O3 Y1 Y2 106.8(2) 2 15
O3 Y1 Y2 106.8(2) 6 15
O4 Y1 Y2 49.96(6) 15 15
O4 Y1 Y2 49.96(6) . 15
Y2 Y1 Y2 0.00(5) 23 15
Y1 Y1 Y2 109.857(12) 24 7
O5 Y1 Y2 117.79(15) . 7
O1 Y1 Y2 69.1(2) . 7
O6 Y1 Y2 152.3(3) . 7
O3 Y1 Y2 106.8(2) 2 7
O3 Y1 Y2 106.8(2) 6 7
O4 Y1 Y2 49.96(6) 15 7
O4 Y1 Y2 49.96(6) . 7
Y2 Y1 Y2 0.00(5) 23 7
Y2 Y1 Y2 0.00(5) 15 7
Y1 Y1 Y2 109.857(12) 24 6
O5 Y1 Y2 117.79(15) . 6
O1 Y1 Y2 69.1(2) . 6
O6 Y1 Y2 152.3(3) . 6
O3 Y1 Y2 106.8(2) 2 6
O3 Y1 Y2 106.8(2) 6 6
O4 Y1 Y2 49.96(6) 15 6
O4 Y1 Y2 49.96(6) . 6
Y2 Y1 Y2 0.00(5) 23 6
Y2 Y1 Y2 0.00(5) 15 6
Y2 Y1 Y2 0.00(5) 7 6
O4 Y2 O4 79.0(2) . 2
O4 Y2 O2 81.49(17) . .
O4 Y2 O2 134.32(18) 2 .
O4 Y2 O1W 140.50(10) . .
O4 Y2 O1W 140.50(10) 2 .
O2 Y2 O1W 69.10(16) . .
O4 Y2 O3 62.7(2) . 17
O4 Y2 O3 62.7(2) 2 17
O2 Y2 O3 137.67(18) . 17
O1W Y2 O3 126.5(3) . 17
O4 Y2 O3 62.7(2) . 2
O4 Y2 O3 62.7(2) 2 2
O2 Y2 O3 71.6(3) . 2
O1W Y2 O3 126.5(3) . 2
O3 Y2 O3 107.1(6) 17 2
O4 Y2 Y1 75.07(9) . 18
O4 Y2 Y1 29.83(3) 2 18
O2 Y2 Y1 154.09(16) . 18
O1W Y2 Y1 136.807(19) . 18
O3 Y2 Y1 34.29(17) 17 18
O3 Y2 Y1 87.7(3) 2 18
O4 Y2 Y1 29.83(3) . 16
O4 Y2 Y1 75.08(9) 2 16
O2 Y2 Y1 105.15(16) . 16
O1W Y2 Y1 136.805(19) . 16
O3 Y2 Y1 34.30(17) 17 16
O3 Y2 Y1 87.7(3) 2 16
Y1 Y2 Y1 57.30(4) 18 16
O4 Y2 Y1 75.07(9) . 20
O4 Y2 Y1 29.83(3) 2 20
O2 Y2 Y1 105.01(18) . 20
O1W Y2 Y1 136.806(19) . 20
O3 Y2 Y1 87.7(3) 17 20
O3 Y2 Y1 34.29(17) 2 20
Y1 Y2 Y1 58.49(4) 18 20
Y1 Y2 Y1 86.39(4) 16 20
O4 Y2 Y1 75.07(9) . 3
O4 Y2 Y1 29.83(3) 2 3
O2 Y2 Y1 105.01(18) . 3
O1W Y2 Y1 136.806(19) . 3
O3 Y2 Y1 87.7(3) 17 3
O3 Y2 Y1 34.29(17) 2 3
Y1 Y2 Y1 58.49(4) 18 3
Y1 Y2 Y1 86.39(4) 16 3
Y1 Y2 Y1 0.000(8) 20 3
O4 Y2 Y1 29.83(3) . 21
O4 Y2 Y1 75.07(9) 2 21
O2 Y2 Y1 67.72(16) . 21
O1W Y2 Y1 136.806(19) . 21
O3 Y2 Y1 87.7(3) 17 21
O3 Y2 Y1 34.30(17) 2 21
Y1 Y2 Y1 86.39(4) 18 21
Y1 Y2 Y1 58.48(4) 16 21
Y1 Y2 Y1 57.30(4) 20 21
Y1 Y2 Y1 57.30(4) 3 21
O4 Y2 Y1 29.83(3) . .
O4 Y2 Y1 75.07(9) 2 .
O2 Y2 Y1 67.72(16) . .
O1W Y2 Y1 136.806(19) . .
O3 Y2 Y1 87.7(3) 17 .
O3 Y2 Y1 34.30(17) 2 .
Y1 Y2 Y1 86.39(4) 18 .
Y1 Y2 Y1 58.48(4) 16 .
Y1 Y2 Y1 57.30(4) 20 .
Y1 Y2 Y1 57.30(4) 3 .
Y1 Y2 Y1 0.00(4) 21 .
C1 O1 Y1 137.6(6) . .
C1 O2 Y2 136.7(5) . .
O1 C1 O2 127.5(7) . .
O1 C1 C2 115.5(7) . .
O2 C1 C2 117.0(8) . .
C3 C2 C7 120.0 . .
C3 C2 C1 120.5(6) . .
C7 C2 C1 119.5(6) . .
C2 C3 C4 120.0 . .
C2 C3 H3 120.0 . .
C4 C3 H3 120.0 . .
C3 C4 C5 120.0 . .
C3 C4 H4 120.0 . .
C5 C4 H4 120.0 . .
C6 C5 C4 120.0 . .
C6 C5 C10 119.1(7) . .
C4 C5 C10 120.9(7) . .
C5 C6 C7 120.0 . .
C5 C6 H6 120.0 . .
C7 C6 H6 120.0 . .
C6 C7 C2 120.0 . .
C6 C7 H7 120.0 . .
C2 C7 H7 120.0 . .
C8 C8 C9 107.0(5) 16_556 .
C8 C8 H8 126.5 16_556 .
C9 C8 H8 126.5 . .
N1 C9 C8 110.3(7) . .
N1 C9 C10 125.5(7) . .
C8 C9 C10 124.2(7) . .
C11 C10 C9 123.8(6) . .
C11 C10 C5 119.1(6) . .
C9 C10 C5 117.1(6) . .
Y1 O3 Y1 53.8(3) 21 24
Y1 O3 Y1 53.8(3) 21 6
Y1 O3 Y1 0.00(7) 24 6
Y1 O3 Y1 53.8(3) 21 23
Y1 O3 Y1 106.7(5) 24 23
Y1 O3 Y1 106.7(5) 6 23
Y1 O3 Y1 53.8(3) 21 2
Y1 O3 Y1 106.7(5) 24 2
Y1 O3 Y1 106.7(5) 6 2
Y1 O3 Y1 0.00(8) 23 2
Y1 O3 Y2 115(2) 21 6
Y1 O3 Y2 109.5(3) 24 6
Y1 O3 Y2 109.5(3) 6 6
Y1 O3 Y2 109.5(3) 23 6
Y1 O3 Y2 109.5(3) 2 6
Y1 O3 Y2 115(2) 21 7
Y1 O3 Y2 109.5(3) 24 7
Y1 O3 Y2 109.5(3) 6 7
Y1 O3 Y2 109.5(3) 23 7
Y1 O3 Y2 109.5(3) 2 7
Y2 O3 Y2 0.00(5) 6 7
Y1 O3 Y2 115(2) 21 15
Y1 O3 Y2 109.5(3) 24 15
Y1 O3 Y2 109.5(3) 6 15
Y1 O3 Y2 109.5(3) 23 15
Y1 O3 Y2 109.5(3) 2 15
Y2 O3 Y2 0.00(5) 6 15
Y2 O3 Y2 0.00(5) 7 15
Y1 O3 Y2 115(2) 21 23
Y1 O3 Y2 109.5(3) 24 23
Y1 O3 Y2 109.5(3) 6 23
Y1 O3 Y2 109.5(3) 23 23
Y1 O3 Y2 109.5(3) 2 23
Y2 O3 Y2 0.00(5) 6 23
Y2 O3 Y2 0.00(5) 7 23
Y2 O3 Y2 0.00(5) 15 23
Y2 O4 Y2 0.00(4) 15 6
Y2 O4 Y2 139.0(2) 15 .
Y2 O4 Y2 139.0(2) 6 .
Y2 O4 Y2 0.00(4) 15 7
Y2 O4 Y2 0.00(4) 6 7
Y2 O4 Y2 139.0(2) . 7
Y2 O4 Y2 0.00(4) 15 23
Y2 O4 Y2 0.00(4) 6 23
Y2 O4 Y2 139.0(2) . 23
Y2 O4 Y2 0.00(4) 7 23
Y2 O4 Y1 71.65(3) 15 16
Y2 O4 Y1 71.65(3) 6 16
Y2 O4 Y1 123.61(2) . 16
Y2 O4 Y1 71.65(3) 7 16
Y2 O4 Y1 71.65(3) 23 16
Y2 O4 Y1 123.61(2) 15 23
Y2 O4 Y1 123.61(2) 6 23
Y2 O4 Y1 71.66(3) . 23
Y2 O4 Y1 123.61(2) 7 23
Y2 O4 Y1 123.61(2) 23 23
Y1 O4 Y1 140.13(19) 16 23
Y2 O4 Y1 123.61(2) 15 2
Y2 O4 Y1 123.61(2) 6 2
Y2 O4 Y1 71.66(3) . 2
Y2 O4 Y1 123.61(2) 7 2
Y2 O4 Y1 123.61(2) 23 2
Y1 O4 Y1 140.13(19) 16 2
Y1 O4 Y1 0.00(5) 23 2
Y2 O4 Y1 123.61(2) 15 17
Y2 O4 Y1 123.61(2) 6 17
Y2 O4 Y1 71.66(3) . 17
Y2 O4 Y1 123.61(2) 7 17
Y2 O4 Y1 123.61(2) 23 17
Y1 O4 Y1 55.22(6) 16 17
Y1 O4 Y1 109.75(10) 23 17
Y1 O4 Y1 109.75(10) 2 17
Y2 O4 Y1 123.61(2) 15 7
Y2 O4 Y1 123.61(2) 6 7
Y2 O4 Y1 71.66(3) . 7
Y2 O4 Y1 123.61(2) 7 7
Y2 O4 Y1 123.61(2) 23 7
Y1 O4 Y1 55.22(6) 16 7
Y1 O4 Y1 109.75(10) 23 7
Y1 O4 Y1 109.75(10) 2 7
Y1 O4 Y1 0.00(5) 17 7
Y2 O4 Y1 71.66(3) 15 .
Y2 O4 Y1 71.66(3) 6 .
Y2 O4 Y1 123.61(2) . .
Y2 O4 Y1 71.66(3) 7 .
Y2 O4 Y1 71.66(3) 23 .
Y1 O4 Y1 109.75(10) 16 .
Y1 O4 Y1 55.22(6) 23 .
Y1 O4 Y1 55.22(6) 2 .
Y1 O4 Y1 140.13(19) 17 .
Y1 O4 Y1 140.13(19) 7 .
Y2 O4 Y1 71.66(3) 15 21
Y2 O4 Y1 71.66(3) 6 21
Y2 O4 Y1 123.61(2) . 21
Y2 O4 Y1 71.66(3) 7 21
Y2 O4 Y1 71.66(3) 23 21
Y1 O4 Y1 109.75(10) 16 21
Y1 O4 Y1 55.22(6) 23 21
Y1 O4 Y1 55.22(6) 2 21
Y1 O4 Y1 140.13(19) 17 21
Y1 O4 Y1 140.13(19) 7 21
Y1 O4 Y1 0.00(4) . 21
Y1 O5 Y1 0.00(7) 3 20
Y1 O5 Y1 57.76(4) 3 23
Y1 O5 Y1 57.76(4) 20 23
Y1 O5 Y1 57.76(4) 3 2
Y1 O5 Y1 57.76(4) 20 2
Y1 O5 Y1 0.00(7) 23 2
Y1 O5 Y1 113.54(11) 3 19
Y1 O5 Y1 113.54(11) 20 19
Y1 O5 Y1 150.0(3) 23 19
Y1 O5 Y1 150.0(3) 2 19
Y1 O5 Y1 150.0(3) 3 6
Y1 O5 Y1 150.0(3) 20 6
Y1 O5 Y1 113.54(11) 23 6
Y1 O5 Y1 113.54(11) 2 6
Y1 O5 Y1 57.76(4) 19 6
Y1 O5 Y1 150.0(3) 3 24
Y1 O5 Y1 150.0(3) 20 24
Y1 O5 Y1 113.54(11) 23 24
Y1 O5 Y1 113.54(11) 2 24
Y1 O5 Y1 57.76(4) 19 24
Y1 O5 Y1 0.00(7) 6 24
Y1 O5 Y1 113.54(11) 3 5
Y1 O5 Y1 113.54(11) 20 5
Y1 O5 Y1 150.0(3) 23 5
Y1 O5 Y1 150.0(3) 2 5
Y1 O5 Y1 0.00(8) 19 5
Y1 O5 Y1 57.76(4) 6 5
Y1 O5 Y1 57.76(4) 24 5
Y1 O5 Y1 113.54(11) 3 21
Y1 O5 Y1 113.54(11) 20 21
Y1 O5 Y1 57.76(4) 23 21
Y1 O5 Y1 57.76(4) 2 21
Y1 O5 Y1 113.54(11) 19 21
Y1 O5 Y1 57.76(4) 6 21
Y1 O5 Y1 57.76(4) 24 21
Y1 O5 Y1 113.54(11) 5 21
Y1 O5 Y1 57.76(4) 3 22
Y1 O5 Y1 57.76(4) 20 22
Y1 O5 Y1 113.54(11) 23 22
Y1 O5 Y1 113.54(11) 2 22
Y1 O5 Y1 57.76(4) 19 22
Y1 O5 Y1 113.54(11) 6 22
Y1 O5 Y1 113.54(11) 24 22
Y1 O5 Y1 57.76(4) 5 22
Y1 O5 Y1 150.0(3) 21 22
Y1 O5 Y1 113.54(11) 3 .
Y1 O5 Y1 113.54(11) 20 .
Y1 O5 Y1 57.76(4) 23 .
Y1 O5 Y1 57.76(4) 2 .
Y1 O5 Y1 113.54(11) 19 .
Y1 O5 Y1 57.76(4) 6 .
Y1 O5 Y1 57.76(4) 24 .
Y1 O5 Y1 113.54(11) 5 .
Y1 O5 Y1 0.00(7) 21 .
Y1 O5 Y1 150.0(3) 22 .
Y1 O6 Y1 0.00(6) 21 .
N2 C11 C10 126.2(7) . .
N2 C11 C12 109.9(7) . .
C10 C11 C12 123.9(7) . .
C12 C12 C11 107.3(4) 19_655 .
C12 C12 H12 126.3 19_655 .
C11 C12 H12 126.3 . .
C9 N1 C9 105.5(8) . 16_556
C9 N1 Fe1 126.7(5) . .
C9 N1 Fe1 126.7(5) 16_556 .
C9 N1 Fe1 126.5(6) . 4_655
C9 N1 Fe1 126.5(6) 16_556 4_655
Fe1 N1 Fe1 19.3(7) . 4_655
C9 N1 Fe1 126.5(6) . 13_656
C9 N1 Fe1 126.5(6) 16_556 13_656
Fe1 N1 Fe1 19.3(7) . 13_656
Fe1 N1 Fe1 0.0(6) 4_655 13_656
C9 N1 Fe1 126.5(6) . 23
C9 N1 Fe1 126.5(6) 16_556 23
Fe1 N1 Fe1 19.3(7) . 23
Fe1 N1 Fe1 0.0(6) 4_655 23
Fe1 N1 Fe1 0.0(6) 13_656 23
C9 N1 Fe1 126.5(6) . 7_556
C9 N1 Fe1 126.5(6) 16_556 7_556
Fe1 N1 Fe1 19.3(7) . 7_556
Fe1 N1 Fe1 0.0(6) 4_655 7_556
Fe1 N1 Fe1 0.0(6) 13_656 7_556
Fe1 N1 Fe1 0.0(6) 23 7_556
C11 N2 C11 105.5(9) . 19_655
C11 N2 Fe1 127.0(5) . .
C11 N2 Fe1 127.0(5) 19_655 .
C11 N2 Fe1 126.2(5) . 23
C11 N2 Fe1 126.2(5) 19_655 23
Fe1 N2 Fe1 19.3(7) . 23
C11 N2 Fe1 126.2(5) . 7_556
C11 N2 Fe1 126.2(5) 19_655 7_556
Fe1 N2 Fe1 19.3(7) . 7_556
Fe1 N2 Fe1 0.0(8) 23 7_556
C11 N2 Fe1 126.2(5) . 13_656
C11 N2 Fe1 126.2(5) 19_655 13_656
Fe1 N2 Fe1 19.3(7) . 13_656
Fe1 N2 Fe1 0.0(8) 23 13_656
Fe1 N2 Fe1 0.0(8) 7_556 13_656
C11 N2 Fe1 126.2(5) . 4_655
C11 N2 Fe1 126.2(5) 19_655 4_655
Fe1 N2 Fe1 19.3(7) . 4_655
Fe1 N2 Fe1 0.0(8) 23 4_655
Fe1 N2 Fe1 0.0(8) 7_556 4_655
Fe1 N2 Fe1 0.0(8) 13_656 4_655
Cl1 Fe1 N2 94.0(10) . .
Cl1 Fe1 N2 94.0(10) . 16_556
N2 Fe1 N2 172(2) . 16_556
Cl1 Fe1 N1 96.0(14) . 19_655
N2 Fe1 N1 89.58(15) . 19_655
N2 Fe1 N1 89.58(15) 16_556 19_655
Cl1 Fe1 N1 96.0(14) . .
N2 Fe1 N1 89.58(15) . .
N2 Fe1 N1 89.58(15) 16_556 .
N1 Fe1 N1 168(3) 19_655 .
Cl1 Fe1 Cl1 180.0 . 13_656
N2 Fe1 Cl1 86.0(10) . 13_656
N2 Fe1 Cl1 86.0(10) 16_556 13_656
N1 Fe1 Cl1 84.0(14) 19_655 13_656
N1 Fe1 Cl1 84.0(14) . 13_656
Fe1 Cl1 Fe1 0.00(18) . 7_556
Fe1 Cl1 Fe1 0.00(18) . 4_655
Fe1 Cl1 Fe1 0.0 7_556 4_655
Fe1 Cl1 Fe1 0.00(18) . 23
Fe1 Cl1 Fe1 0.0 7_556 23
Fe1 Cl1 Fe1 0.0 4_655 23
Fe1 Cl1 Fe1 0.00(18) . 13_656
Fe1 Cl1 Fe1 0.0 7_556 13_656
Fe1 Cl1 Fe1 0.0 4_655 13_656
Fe1 Cl1 Fe1 0.0 23 13_656

loop_
_geom_bond_atom_site_label_1
_geom_bond_atom_site_label_2
_geom_bond_distance
_geom_bond_site_symmetry_2
Y1 Y1 2.1923(10) 24
Y1 O5 2.2697(17) .
Y1 O1 2.275(7) .
Y1 O6 2.280(10) .
Y1 O3 2.367(7) 2
Y1 O3 2.367(7) 6
Y1 O4 2.3652(18) 15
Y1 O4 2.3652(18) .
Y1 Y2 2.6363(16) 23
Y1 Y2 2.6363(16) 15
Y1 Y2 2.6363(16) 7
Y1 Y2 2.6363(16) 6
Y2 O4 2.1263(17) .
Y2 O4 2.1263(17) 2
Y2 O2 2.312(6) .
Y2 O1W 2.474(16) .
Y2 O3 2.483(9) 17
Y2 O3 2.483(9) 2
Y2 Y1 3.9600(11) 18
Y2 Y1 3.9601(12) 16
Y2 Y1 3.9601(11) 20
Y2 Y1 3.9601(11) 3
Y2 Y1 3.9601(12) 21
O1 C1 1.236(8) .
O2 C1 1.240(8) .
C1 C2 1.519(8) .
C2 C3 1.3900 .
C2 C7 1.3900 .
C3 C4 1.3900 .
C3 H3 0.9500 .
C4 C5 1.3900 .
C4 H4 0.9500 .
C5 C6 1.3900 .
C5 C10 1.467(8) .
C6 C7 1.3900 .
C6 H6 0.9500 .
C7 H7 0.9500 .
C8 C8 1.356(16) 16_556
C8 C9 1.393(10) .
C8 H8 0.9500 .
C9 N1 1.363(9) .
C9 C10 1.440(10) .
C10 C11 1.404(10) .
O3 Y1 0.322(13) 21
O3 Y1 2.367(7) 24
O3 Y1 2.367(7) 6
O3 Y1 2.367(7) 23
O3 Y1 2.367(7) 2
O3 Y2 2.483(9) 6
O3 Y2 2.483(9) 7
O3 Y2 2.483(9) 15
O3 Y2 2.483(9) 23
O4 Y2 2.1263(17) 15
O4 Y2 2.1263(17) 6
O4 Y2 2.1263(17) 7
O4 Y2 2.1263(17) 23
O4 Y1 2.3652(18) 16
O4 Y1 2.3652(18) 23
O4 Y1 2.3652(18) 2
O4 Y1 2.3652(18) 17
O4 Y1 2.3652(18) 7
O4 Y1 2.3652(18) 21
O5 Y1 2.2697(17) 3
O5 Y1 2.2697(17) 20
O5 Y1 2.2697(17) 23
O5 Y1 2.2697(17) 2
O5 Y1 2.2697(17) 19
O5 Y1 2.2697(17) 6
O5 Y1 2.2697(17) 24
O5 Y1 2.2697(17) 5
O5 Y1 2.2697(17) 21
O5 Y1 2.2697(17) 22
O6 Y1 2.280(10) 21
C11 N2 1.369(9) .
C11 C12 1.426(11) .
C12 C12 1.330(17) 19_655
C12 H12 0.9500 .
N1 C9 1.363(9) 16_556
N1 Fe1 2.051(10) .
N1 Fe1 2.097(14) 4_655
N1 Fe1 2.097(14) 13_656
N1 Fe1 2.097(14) 23
N1 Fe1 2.097(14) 7_556
N2 C11 1.369(9) 19_655
N2 Fe1 2.035(9) .
N2 Fe1 2.104(13) 23
N2 Fe1 2.104(13) 7_556
N2 Fe1 2.104(13) 13_656
N2 Fe1 2.104(13) 4_655
Fe1 Cl1 1.93(3) .
Fe1 N2 2.035(9) 16_556
Fe1 N1 2.051(10) 19_655
Fe1 Cl1 2.63(2) 13_656
Cl1 Fe1 2.63(2) 7_556
Cl1 Fe1 2.63(2) 4_655
Cl1 Fe1 2.63(2) 23
Cl1 Fe1 2.63(2) 13_656

loop_
_geom_torsion_atom_site_label_1
_geom_torsion_atom_site_label_2
_geom_torsion_atom_site_label_3
_geom_torsion_atom_site_label_4
_geom_torsion
_geom_torsion_site_symmetry_1
_geom_torsion_site_symmetry_4
Y1 O1 C1 O2 -26(2) . .
Y1 O1 C1 C2 151.5(7) . .
Y2 O2 C1 O1 13(2) . .
Y2 O2 C1 C2 -164.6(6) . .
O1 C1 C2 C3 12.5(12) . .
O2 C1 C2 C3 -169.7(8) . .
O1 C1 C2 C7 -166.5(8) . .
O2 C1 C2 C7 11.3(12) . .
C7 C2 C3 C4 0.0 . .
C1 C2 C3 C4 -179.0(7) . .
C2 C3 C4 C5 0.0 . .
C3 C4 C5 C6 0.0 . .
C3 C4 C5 C10 178.8(7) . .
C4 C5 C6 C7 0.0 . .
C10 C5 C6 C7 -178.8(6) . .
C5 C6 C7 C2 0.0 . .
C3 C2 C7 C6 0.0 . .
C1 C2 C7 C6 179.0(7) . .
C8 C8 C9 N1 0.00(18) 16_556 .
C8 C8 C9 C10 -178.2(14) 16_556 .
N1 C9 C10 C11 -3.6(10) . .
C8 C9 C10 C11 174(2) . .
N1 C9 C10 C5 176.3(9) . .
C8 C9 C10 C5 -6(2) . .
C6 C5 C10 C11 -66.9(10) . .
C4 C5 C10 C11 114.3(9) . .
C6 C5 C10 C9 113.2(9) . .
C4 C5 C10 C9 -65.6(9) . .
C9 C10 C11 N2 4.0(9) . .
C5 C10 C11 N2 -175.9(9) . .
C9 C10 C11 C12 -178.0(17) . .
C5 C10 C11 C12 2.2(17) . .
N2 C11 C12 C12 0.00(11) . 19_655
C10 C11 C12 C12 -178.4(10) . 19_655
C8 C9 N1 C9 0.0(3) . 16_556
C10 C9 N1 C9 178.1(14) . 16_556
C8 C9 N1 Fe1 -169(3) . .
C10 C9 N1 Fe1 9(2) . .
C8 C9 N1 Fe1 167(3) . 4_655
C10 C9 N1 Fe1 -15.0(19) . 4_655
C8 C9 N1 Fe1 167(3) . 13_656
C10 C9 N1 Fe1 -15.0(19) . 13_656
C8 C9 N1 Fe1 167(3) . 23
C10 C9 N1 Fe1 -15.0(19) . 23
C8 C9 N1 Fe1 167(3) . 7_556
C10 C9 N1 Fe1 -15.0(19) . 7_556
C10 C11 N2 C11 178.3(11) . 19_655
C12 C11 N2 C11 0.00(17) . 19_655
C10 C11 N2 Fe1 -9.8(17) . .
C12 C11 N2 Fe1 172(2) . .
C10 C11 N2 Fe1 14.2(16) . 23
C12 C11 N2 Fe1 -164(2) . 23
C10 C11 N2 Fe1 14.2(16) . 7_556
C12 C11 N2 Fe1 -164(2) . 7_556
C10 C11 N2 Fe1 14.2(16) . 13_656
C12 C11 N2 Fe1 -164(2) . 13_656
C10 C11 N2 Fe1 14.2(16) . 4_655
C12 C11 N2 Fe1 -164(2) . 4_655

loop_
_platon_squeeze_void_nr
_platon_squeeze_void_average_x
_platon_squeeze_void_average_y
_platon_squeeze_void_average_z
_platon_squeeze_void_volume
_platon_squeeze_void_count_electrons
_platon_squeeze_void_content
1 -0.004 0.455 -0.021 4747 797 ' '
